data_7013851
loop_
_publ_author_name
'Xie, Ya-Bo'
'Zhang, Chong'
'Li, Jian-Rong'
'Bu, Xian-He'

_publ_section_title
;
 Polymeric silver(I) complexes with pyridyl dithioether ligands:
 experimental and theoretical investigations on the coordination
 properties of the ligands.
;
_journal_issue 4
_journal_name_full 'Dalton transactions (Cambridge, England : 2003)'
_journal_page_first 562
_journal_page_last 569
_journal_paper_doi 10.1039/b315320g
_journal_year 2004
_chemical_formula_sum 'C16 H19 Ag B Cl3 F4 N2 S2'
_chemical_formula_weight 604.48
_chemical_name_systematic
;
?
;
_space_group_IT_number 15
_symmetry_cell_setting monoclinic
_symmetry_space_group_name_Hall '-C 2yc'
_symmetry_space_group_name_H-M 'C 1 2/c 1'
_atom_sites_solution_hydrogens geom
_atom_sites_solution_primary direct
_atom_sites_solution_secondary difmap
_audit_creation_method SHELXL-97
_cell_angle_alpha 90.00
_cell_angle_beta 97.024(17)
_cell_angle_gamma 90.00
_cell_formula_units_Z 8
_cell_length_a 15.725(10)
_cell_length_b 16.132(10)
_cell_length_c 18.870(12)
_cell_measurement_reflns_used 753
_cell_measurement_temperature 293(2)
_cell_measurement_theta_max 22.23
_cell_measurement_theta_min 2.20
_cell_volume 4751(5)
_computing_cell_refinement 'Bruker SMART'
_computing_data_collection 'Bruker SMART'
_computing_data_reduction 'Bruker SAINT'
_computing_molecular_graphics 'Bruker SHELXTL'
_computing_publication_material 'Bruker SHELXTL'
_computing_structure_refinement 'SHELXL-97 (Sheldrick, 1997)'
_computing_structure_solution 'SHELXS-97 (Sheldrick, 1990)'
_diffrn_ambient_temperature 293(2)
_diffrn_measured_fraction_theta_full 0.950
_diffrn_measured_fraction_theta_max 0.950
_diffrn_measurement_device_type 'CCD area detector'
_diffrn_measurement_method 'phi and omega scans'
_diffrn_radiation_monochromator graphite
_diffrn_radiation_source 'fine-focus sealed tube'
_diffrn_radiation_type MoK\a
_diffrn_radiation_wavelength 0.71073
_diffrn_reflns_av_R_equivalents 0.0893
_diffrn_reflns_av_sigmaI/netI 0.1295
_diffrn_reflns_limit_h_max 17
_diffrn_reflns_limit_h_min -18
_diffrn_reflns_limit_k_max 17
_diffrn_reflns_limit_k_min -19
_diffrn_reflns_limit_l_max 22
_diffrn_reflns_limit_l_min -19
_diffrn_reflns_number 8950
_diffrn_reflns_theta_full 25.03
_diffrn_reflns_theta_max 25.03
_diffrn_reflns_theta_min 1.82
_exptl_absorpt_coefficient_mu 1.399
_exptl_absorpt_correction_T_max 0.7673
_exptl_absorpt_correction_T_min 0.6790
_exptl_absorpt_correction_type multi-scan
_exptl_absorpt_process_details SADABS
_exptl_crystal_density_diffrn 1.690
_exptl_crystal_density_meas 0
_exptl_crystal_density_method 'not measured'
_exptl_crystal_F_000 2400
_exptl_crystal_size_max 0.30
_exptl_crystal_size_mid 0.25
_exptl_crystal_size_min 0.20
_refine_diff_density_max 0.582
_refine_diff_density_min -0.882
_refine_diff_density_rms 0.093
_refine_ls_extinction_method none
_refine_ls_goodness_of_fit_ref 1.004
_refine_ls_hydrogen_treatment mixed
_refine_ls_matrix_type full
_refine_ls_number_parameters 299
_refine_ls_number_reflns 4007
_refine_ls_number_restraints 4
_refine_ls_restrained_S_all 1.004
_refine_ls_R_factor_all 0.1929
_refine_ls_R_factor_gt 0.0750
_refine_ls_shift/su_max 0.000
_refine_ls_shift/su_mean 0.000
_refine_ls_structure_factor_coef Fsqd
_refine_ls_weighting_details 'calc w=1/[\s^2^(Fo^2^)+(0.0438P)^2^+36.9377P] where P=(Fo^2^+2Fc^2^)/3'
_refine_ls_weighting_scheme calc
_refine_ls_wR_factor_gt 0.1314
_refine_ls_wR_factor_ref 0.1730
_reflns_number_gt 1714
_reflns_number_total 4007
_reflns_threshold_expression >2sigma(I)
_cod_data_source_file b315320g.txt
_cod_data_source_block 020912e
_cod_depositor_comments
;
The following automatic conversions were performed:
'_symmetry_cell_setting' value 'Monoclinic' changed to 'monoclinic'
according to '/home/saulius/struct/CIF-dictionaries/cif_core.dic'
dictionary named 'cif_core.dic' version 2.4.1 from
2010-06-29.

'_exptl_absorpt_correction_type' value 'MULTI-SCAN' changed
to 'multi-scan' according to
'/home/saulius/struct/CIF-dictionaries/cif_core.dic' dictionary named
'cif_core.dic' version 2.4.1 from 2010-06-29.

Automatic conversion script
Id: cif_fix_enum 1527 2010-12-29 10:47:43Z saulius 
;
_cod_original_sg_symbol_H-M C2/c
_cod_database_code 7013851

loop_
_symmetry_equiv_pos_as_xyz
'x, y, z'
'-x, y, -z+1/2'
'x+1/2, y+1/2, z'
'-x+1/2, y+1/2, -z+1/2'
'-x, -y, -z'
'x, -y, z-1/2'
'-x+1/2, -y+1/2, -z'
'x+1/2, -y+1/2, z-1/2'

loop_
_atom_site_label
_atom_site_type_symbol
_atom_site_fract_x
_atom_site_fract_y
_atom_site_fract_z
_atom_site_U_iso_or_equiv
_atom_site_adp_type
_atom_site_occupancy
_atom_site_symmetry_multiplicity
_atom_site_calc_flag
_atom_site_refinement_flags
_atom_site_disorder_assembly
_atom_site_disorder_group
Ag1 Ag 0.81212(6) 0.19840(6) 0.42321(4) 0.0745(4) Uani 1 1 d . . .
B1 B 0.7527(9) 0.6916(8) 0.2933(7) 0.100(6) Uani 1 1 d D . .
C1 C 0.7995(8) 0.3761(7) 0.3624(6) 0.079(4) Uani 1 1 d . . .
H1 H 0.7778 0.3466 0.3218 0.095 Uiso 1 1 calc R . .
C2 C 0.8059(9) 0.4585(7) 0.3553(6) 0.083(4) Uani 1 1 d . . .
H2 H 0.7937 0.4846 0.3113 0.100 Uiso 1 1 calc R . .
C3 C 0.8319(8) 0.5028(6) 0.4177(7) 0.079(4) Uani 1 1 d . . .
H3 H 0.8330 0.5604 0.4171 0.095 Uiso 1 1 calc R . .
C4 C 0.8560(8) 0.4603(6) 0.4804(5) 0.069(4) Uani 1 1 d . . .
H4 H 0.8769 0.4883 0.5219 0.083 Uiso 1 1 calc R . .
C5 C 0.8486(5) 0.3782(6) 0.4798(5) 0.042(2) Uani 1 1 d . . .
C6 C 0.9273(7) 0.3805(6) 0.6246(5) 0.064(3) Uani 1 1 d . . .
H6A H 0.9729 0.4108 0.6058 0.077 Uiso 1 1 calc R . .
H6B H 0.8868 0.4203 0.6394 0.077 Uiso 1 1 calc R . .
C7 C 0.9636(7) 0.3297(6) 0.6871(5) 0.061(3) Uani 1 1 d . . .
H7A H 1.0085 0.2944 0.6731 0.073 Uiso 1 1 calc R . .
H7B H 0.9190 0.2943 0.7017 0.073 Uiso 1 1 calc R . .
C8 C 1.0000 0.3833(9) 0.7500 0.066(4) Uani 1 2 d S . .
H8A H 0.9552 0.4186 0.7643 0.079 Uiso 0.50 1 calc PR . .
H8B H 1.0448 0.4186 0.7357 0.079 Uiso 0.50 1 calc PR . .
C9 C 0.7965(8) 0.0207(7) 0.3627(7) 0.073(4) Uani 1 1 d . . .
H9 H 0.7754 0.0496 0.3216 0.088 Uiso 1 1 calc R . .
C10 C 0.7942(9) -0.0638(7) 0.3611(8) 0.092(4) Uani 1 1 d . . .
H10 H 0.7691 -0.0910 0.3203 0.110 Uiso 1 1 calc R . .
C11 C 0.8284(10) -0.1089(8) 0.4189(7) 0.104(5) Uani 1 1 d . . .
H11 H 0.8296 -0.1665 0.4176 0.124 Uiso 1 1 calc R . .
C12 C 0.8605(8) -0.0664(6) 0.4785(7) 0.076(4) Uani 1 1 d . . .
H12 H 0.8835 -0.0949 0.5193 0.091 Uiso 1 1 calc R . .
C13 C 0.8590(7) 0.0221(7) 0.4784(6) 0.064(3) Uani 1 1 d . . .
C14 C 0.9358(8) 0.0129(7) 0.6196(5) 0.076(4) Uani 1 1 d . . .
H14A H 0.8894 -0.0233 0.6293 0.091 Uiso 1 1 calc R . .
H14B H 0.9823 -0.0208 0.6060 0.091 Uiso 1 1 calc R . .
C15 C 0.9666(9) 0.0651(7) 0.6855(6) 0.085(4) Uani 1 1 d . . .
H15A H 0.9196 0.0991 0.6976 0.102 Uiso 1 1 calc R . .
H15B H 1.0120 0.1019 0.6743 0.102 Uiso 1 1 calc R . .
C16 C 1.0000 0.0116(9) 0.7500 0.066(4) Uani 1 2 d S . .
H16A H 0.9542 -0.0238 0.7624 0.080 Uiso 0.50 1 calc PR . .
H16B H 1.0458 -0.0238 0.7376 0.080 Uiso 0.50 1 calc PR . .
C17 C 0.9285(9) 0.7051(9) 0.6206(8) 0.118(5) Uani 1 1 d . . .
H17 H 0.8765 0.7199 0.6414 0.141 Uiso 1 1 calc R . .
Cl1 Cl 0.9608(3) 0.6099(3) 0.6499(3) 0.169(2) Uani 1 1 d . . .
Cl2 Cl 1.0049(3) 0.7802(3) 0.6430(5) 0.234(4) Uani 1 1 d . . .
Cl3 Cl 0.9051(5) 0.7041(4) 0.5277(3) 0.236(3) Uani 1 1 d . . .
F1 F 0.6891(10) 0.6361(8) 0.3068(13) 0.114(6) Uani 0.50 1 d PD . .
F2 F 0.7160(14) 0.7704(8) 0.2942(10) 0.104(5) Uani 0.50 1 d PD . .
F3 F 0.8284(9) 0.6851(13) 0.3389(10) 0.122(6) Uani 0.50 1 d PD . .
F4 F 0.7664(15) 0.6844(14) 0.2220(8) 0.136(9) Uani 0.50 1 d PD . .
N1 N 0.8213(6) 0.3319(4) 0.4220(5) 0.053(2) Uani 1 1 d . . .
N2 N 0.8272(6) 0.0637(4) 0.4199(5) 0.052(2) Uani 1 1 d . . .
S1 S 0.87418(18) 0.31403(16) 0.55624(14) 0.0614(8) Uani 1 1 d . . .
S2 S 0.8995(2) 0.08579(18) 0.54928(16) 0.0806(10) Uani 1 1 d . . .
F1' F 0.8033(11) 0.6271(8) 0.2769(10) 0.097(5) Uani 0.50 1 d P . .
F2' F 0.738(2) 0.6893(19) 0.3571(10) 0.180(10) Uani 0.50 1 d P . .
F3' F 0.806(3) 0.7619(13) 0.2835(16) 0.221(13) Uani 0.50 1 d P . .
F4' F 0.695(2) 0.701(2) 0.2439(16) 0.216(13) Uani 0.50 1 d P . .

loop_
_atom_site_aniso_label
_atom_site_aniso_U_11
_atom_site_aniso_U_22
_atom_site_aniso_U_33
_atom_site_aniso_U_23
_atom_site_aniso_U_13
_atom_site_aniso_U_12
Ag1 0.1126(8) 0.0460(5) 0.0622(5) 0.0065(5) 0.0003(5) 0.0026(6)
B1 0.150(19) 0.057(12) 0.094(15) 0.022(11) 0.019(14) 0.048(15)
C1 0.113(10) 0.053(8) 0.058(7) 0.027(6) -0.039(7) -0.004(7)
C2 0.154(13) 0.047(8) 0.040(7) 0.023(6) -0.017(7) 0.002(8)
C3 0.126(11) 0.011(5) 0.098(10) 0.015(6) 0.009(9) 0.024(6)
C4 0.121(10) 0.030(6) 0.049(7) 0.028(5) -0.020(7) 0.010(6)
C5 0.037(6) 0.020(5) 0.065(7) 0.001(5) -0.008(5) 0.000(4)
C6 0.073(8) 0.044(7) 0.073(8) 0.008(6) -0.003(6) 0.022(6)
C7 0.059(7) 0.050(7) 0.068(8) 0.007(6) -0.014(6) 0.007(6)
C8 0.072(11) 0.042(10) 0.077(11) 0.000 -0.014(9) 0.000
C9 0.103(10) 0.049(8) 0.069(9) 0.025(7) 0.012(8) 0.018(7)
C10 0.123(12) 0.035(7) 0.114(12) -0.003(7) -0.001(9) 0.013(7)
C11 0.165(14) 0.059(9) 0.079(10) -0.002(9) -0.017(10) 0.012(10)
C12 0.101(10) 0.032(7) 0.088(10) 0.008(6) -0.011(8) 0.020(6)
C13 0.078(8) 0.043(7) 0.072(8) 0.006(6) 0.013(7) 0.011(6)
C14 0.114(10) 0.060(8) 0.047(7) 0.017(6) -0.020(7) 0.024(7)
C15 0.123(11) 0.043(8) 0.085(10) 0.005(7) -0.008(8) 0.008(7)
C16 0.080(12) 0.051(10) 0.063(11) 0.000 -0.013(9) 0.000
C17 0.111(11) 0.087(10) 0.163(15) 0.028(11) 0.048(10) 0.003(10)
Cl1 0.195(5) 0.079(3) 0.214(5) 0.030(3) -0.046(4) 0.002(3)
Cl2 0.146(4) 0.088(4) 0.494(12) -0.044(5) 0.141(6) -0.021(3)
Cl3 0.410(10) 0.144(5) 0.168(5) 0.047(4) 0.094(6) 0.074(6)
F1 0.139(15) 0.041(9) 0.165(18) 0.036(10) 0.036(14) -0.029(9)
F2 0.151(15) 0.057(10) 0.111(13) -0.007(9) 0.039(12) 0.019(10)
F3 0.078(11) 0.142(17) 0.141(15) 0.056(15) -0.005(11) 0.005(12)
F4 0.149(16) 0.17(2) 0.099(14) -0.101(15) 0.056(13) -0.051(16)
N1 0.083(6) 0.017(4) 0.056(5) 0.010(4) -0.004(5) 0.014(4)
N2 0.082(7) 0.020(4) 0.052(5) 0.000(4) 0.002(5) 0.014(4)
S1 0.087(2) 0.0318(17) 0.0628(17) 0.0117(13) -0.0028(15) 0.0034(15)
S2 0.117(3) 0.0392(18) 0.076(2) 0.0060(15) -0.0264(19) 0.0103(18)
F1' 0.145(15) 0.052(10) 0.092(11) 0.001(9) 0.003(11) 0.023(9)
F2' 0.24(3) 0.22(3) 0.084(13) 0.016(17) 0.037(15) 0.11(2)
F3' 0.37(4) 0.065(15) 0.23(3) -0.019(16) 0.07(3) 0.04(2)
F4' 0.24(3) 0.26(4) 0.14(2) 0.07(3) -0.01(2) 0.09(3)

loop_
_atom_type_symbol
_atom_type_description
_atom_type_scat_dispersion_real
_atom_type_scat_dispersion_imag
_atom_type_scat_source
C C 0.0033 0.0016 'International Tables Vol C Tables 4.2.6.8 and 6.1.1.4'
H H 0.0000 0.0000 'International Tables Vol C Tables 4.2.6.8 and 6.1.1.4'
N N 0.0061 0.0033 'International Tables Vol C Tables 4.2.6.8 and 6.1.1.4'
B B 0.0013 0.0007 'International Tables Vol C Tables 4.2.6.8 and 6.1.1.4'
S S 0.1246 0.1234 'International Tables Vol C Tables 4.2.6.8 and 6.1.1.4'
Ag Ag -0.8971 1.1015 'International Tables Vol C Tables 4.2.6.8 and 6.1.1.4'
Cl Cl 0.1484 0.1585 'International Tables Vol C Tables 4.2.6.8 and 6.1.1.4'
F F 0.0171 0.0103 'International Tables Vol C Tables 4.2.6.8 and 6.1.1.4'

loop_
_geom_angle_atom_site_label_1
_geom_angle_atom_site_label_2
_geom_angle_atom_site_label_3
_geom_angle
_geom_angle_site_symmetry_1
_geom_angle_site_symmetry_3
_geom_angle_publ_flag
N1 Ag1 N2 169.4(3) . . ?
F4' B1 F2' 122(2) . . ?
F4' B1 F1' 108(2) . . ?
F2' B1 F1' 111.9(16) . . ?
F4' B1 F3 168(2) . . ?
F2' B1 F3 69.1(15) . . ?
F1' B1 F3 66.7(12) . . ?
F4' B1 F1 74.6(19) . . ?
F2' B1 F1 65.5(16) . . ?
F1' B1 F1 90.1(13) . . ?
F3 B1 F1 114.8(14) . . ?
F4' B1 F4 57.4(15) . . ?
F2' B1 F4 173(2) . . ?
F1' B1 F4 63.6(13) . . ?
F3 B1 F4 111.8(17) . . ?
F1 B1 F4 108.9(16) . . ?
F4' B1 F2 68.6(18) . . ?
F2' B1 F2 83.9(14) . . ?
F1' B1 F2 161.3(14) . . ?
F3 B1 F2 112.8(17) . . ?
F1 B1 F2 106.1(13) . . ?
F4 B1 F2 101.5(14) . . ?
F4' B1 F3' 101(2) . . ?
F2' B1 F3' 109(2) . . ?
F1' B1 F3' 102.1(16) . . ?
F3 B1 F3' 70.8(16) . . ?
F1 B1 F3' 167.8(16) . . ?
F4 B1 F3' 77.3(15) . . ?
F2 B1 F3' 61.9(13) . . ?
N1 C1 C2 126.7(11) . . ?
N1 C1 H1 116.7 . . ?
C2 C1 H1 116.7 . . ?
C1 C2 C3 116.1(10) . . ?
C1 C2 H2 121.9 . . ?
C3 C2 H2 121.9 . . ?
C4 C3 C2 119.4(9) . . ?
C4 C3 H3 120.3 . . ?
C2 C3 H3 120.3 . . ?
C5 C4 C3 118.3(10) . . ?
C5 C4 H4 120.9 . . ?
C3 C4 H4 120.9 . . ?
C4 C5 N1 125.3(9) . . ?
C4 C5 S1 124.2(8) . . ?
N1 C5 S1 110.5(6) . . ?
C7 C6 S1 109.8(7) . . ?
C7 C6 H6A 109.7 . . ?
S1 C6 H6A 109.7 . . ?
C7 C6 H6B 109.7 . . ?
S1 C6 H6B 109.7 . . ?
H6A C6 H6B 108.2 . . ?
C6 C7 C8 112.1(8) . . ?
C6 C7 H7A 109.2 . . ?
C8 C7 H7A 109.2 . . ?
C6 C7 H7B 109.2 . . ?
C8 C7 H7B 109.2 . . ?
H7A C7 H7B 107.9 . . ?
C7 C8 C7 110.8(11) . 2_756 ?
C7 C8 H8A 109.5 . . ?
C7 C8 H8A 109.5 2_756 . ?
C7 C8 H8B 109.5 . . ?
C7 C8 H8B 109.5 2_756 . ?
H8A C8 H8B 108.1 . . ?
N2 C9 C10 123.2(11) . . ?
N2 C9 H9 118.4 . . ?
C10 C9 H9 118.4 . . ?
C9 C10 C11 120.4(13) . . ?
C9 C10 H10 119.8 . . ?
C11 C10 H10 119.8 . . ?
C12 C11 C10 117.6(12) . . ?
C12 C11 H11 121.2 . . ?
C10 C11 H11 121.2 . . ?
C11 C12 C13 119.9(11) . . ?
C11 C12 H12 120.1 . . ?
C13 C12 H12 120.1 . . ?
N2 C13 C12 120.5(10) . . ?
N2 C13 S2 113.7(8) . . ?
C12 C13 S2 125.7(9) . . ?
C15 C14 S2 106.2(7) . . ?
C15 C14 H14A 110.5 . . ?
S2 C14 H14A 110.5 . . ?
C15 C14 H14B 110.5 . . ?
S2 C14 H14B 110.5 . . ?
H14A C14 H14B 108.7 . . ?
C14 C15 C16 112.3(9) . . ?
C14 C15 H15A 109.2 . . ?
C16 C15 H15A 109.2 . . ?
C14 C15 H15B 109.2 . . ?
C16 C15 H15B 109.2 . . ?
H15A C15 H15B 107.9 . . ?
C15 C16 C15 111.3(13) 2_756 . ?
C15 C16 H16A 109.4 2_756 . ?
C15 C16 H16A 109.4 . . ?
C15 C16 H16B 109.4 2_756 . ?
C15 C16 H16B 109.4 . . ?
H16A C16 H16B 108.0 . . ?
Cl1 C17 Cl2 112.7(9) . . ?
Cl1 C17 Cl3 109.8(9) . . ?
Cl2 C17 Cl3 108.0(8) . . ?
Cl1 C17 H17 108.8 . . ?
Cl2 C17 H17 108.8 . . ?
Cl3 C17 H17 108.8 . . ?
B1 F1 F2' 52.7(12) . . ?
B1 F1 F4' 47.9(13) . . ?
F2' F1 F4' 91.5(17) . . ?
B1 F2 F3' 60.3(12) . . ?
B1 F2 F4' 50.2(11) . . ?
F3' F2 F4' 88.9(17) . . ?
B1 F2 F2' 44.6(9) . . ?
F3' F2 F2' 84.7(16) . . ?
F4' F2 F2' 82.9(14) . . ?
B1 F3 F2' 51.3(10) . . ?
B1 F3 F1' 56.2(10) . . ?
F2' F3 F1' 92.3(15) . . ?
B1 F3 F3' 56.0(15) . . ?
F2' F3 F3' 88.5(18) . . ?
F1' F3 F3' 87.6(14) . . ?
F4' F4 B1 54.6(13) . . ?
F4' F4 F1' 100.9(17) . . ?
B1 F4 F1' 57.4(11) . . ?
F4' F4 F3' 84(2) . . ?
B1 F4 F3' 52.4(12) . . ?
F1' F4 F3' 84.6(14) . . ?
C1 N1 C5 114.0(8) . . ?
C1 N1 Ag1 122.0(7) . . ?
C5 N1 Ag1 124.0(6) . . ?
C9 N2 C13 118.3(8) . . ?
C9 N2 Ag1 120.9(7) . . ?
C13 N2 Ag1 120.5(7) . . ?
C5 S1 C6 105.8(4) . . ?
C13 S2 C14 103.4(5) . . ?
B1 F1' F4 59.0(8) . . ?
B1 F1' F3 57.2(8) . . ?
F4 F1' F3 101.6(11) . . ?
B1 F2' F1 61.8(11) . . ?
B1 F2' F3 59.7(11) . . ?
F1 F2' F3 105.7(16) . . ?
B1 F2' F2 51.5(10) . . ?
F1 F2' F2 87.2(13) . . ?
F3 F2' F2 89.7(17) . . ?
B1 F3' F2 57.8(14) . . ?
B1 F3' F3 53.2(10) . . ?
F2 F3' F3 97(2) . . ?
B1 F3' F4 50.3(10) . . ?
F2 F3' F4 84(2) . . ?
F3 F3' F4 85.1(15) . . ?
B1 F4' F4 68.1(15) . . ?
B1 F4' F2 61.2(16) . . ?
F4 F4' F2 103(3) . . ?
B1 F4' F1 57.4(11) . . ?
F4 F4' F1 104(2) . . ?
F2 F4' F1 92.8(18) . . ?

loop_
_geom_bond_atom_site_label_1
_geom_bond_atom_site_label_2
_geom_bond_distance
_geom_bond_site_symmetry_2
_geom_bond_publ_flag
Ag1 N1 2.158(7) . ?
Ag1 N2 2.187(7) . ?
B1 F4' 1.22(3) . ?
B1 F2' 1.25(2) . ?
B1 F1' 1.369(19) . ?
B1 F3 1.385(9) . ?
B1 F1 1.389(9) . ?
B1 F4 1.393(9) . ?
B1 F2 1.397(9) . ?
B1 F3' 1.43(3) . ?
C1 N1 1.340(11) . ?
C1 C2 1.341(14) . ?
C1 H1 0.9300 . ?
C2 C3 1.396(15) . ?
C2 H2 0.9300 . ?
C3 C4 1.379(13) . ?
C3 H3 0.9300 . ?
C4 C5 1.329(12) . ?
C4 H4 0.9300 . ?
C5 N1 1.349(11) . ?
C5 S1 1.781(9) . ?
C6 C7 1.491(12) . ?
C6 S1 1.801(10) . ?
C6 H6A 0.9700 . ?
C6 H6B 0.9700 . ?
C7 C8 1.523(12) . ?
C7 H7A 0.9700 . ?
C7 H7B 0.9700 . ?
C8 C7 1.523(12) 2_756 ?
C8 H8A 0.9700 . ?
C8 H8B 0.9700 . ?
C9 N2 1.324(13) . ?
C9 C10 1.365(14) . ?
C9 H9 0.9300 . ?
C10 C11 1.366(16) . ?
C10 H10 0.9300 . ?
C11 C12 1.361(15) . ?
C11 H11 0.9300 . ?
C12 C13 1.428(13) . ?
C12 H12 0.9300 . ?
C13 N2 1.336(12) . ?
C13 S2 1.743(11) . ?
C14 C15 1.530(14) . ?
C14 S2 1.813(10) . ?
C14 H14A 0.9700 . ?
C14 H14B 0.9700 . ?
C15 C16 1.532(13) . ?
C15 H15A 0.9700 . ?
C15 H15B 0.9700 . ?
C16 C15 1.532(13) 2_756 ?
C16 H16A 0.9700 . ?
C16 H16B 0.9700 . ?
C17 Cl1 1.690(14) . ?
C17 Cl2 1.722(15) . ?
C17 Cl3 1.746(16) . ?
C17 H17 0.9800 . ?
F1 F2' 1.43(3) . ?
F1 F4' 1.59(3) . ?
F2 F3' 1.46(4) . ?
F2 F4' 1.48(4) . ?
F2 F2' 1.77(3) . ?
F3 F2' 1.50(3) . ?
F3 F1' 1.51(2) . ?
F3 F3' 1.63(3) . ?
F4 F4' 1.26(3) . ?
F4 F1' 1.46(2) . ?
F4 F3' 1.77(3) . ?

loop_
_geom_torsion_atom_site_label_1
_geom_torsion_atom_site_label_2
_geom_torsion_atom_site_label_3
_geom_torsion_atom_site_label_4
_geom_torsion
_geom_torsion_site_symmetry_1
_geom_torsion_site_symmetry_2
_geom_torsion_site_symmetry_3
_geom_torsion_site_symmetry_4
_geom_torsion_publ_flag
N1 C1 C2 C3 -5(2) . . . . ?
C1 C2 C3 C4 5.4(19) . . . . ?
C2 C3 C4 C5 -4.0(18) . . . . ?
C3 C4 C5 N1 1.9(17) . . . . ?
C3 C4 C5 S1 -178.4(8) . . . . ?
S1 C6 C7 C8 -173.2(6) . . . . ?
C6 C7 C8 C7 180.0(10) . . . 2_756 ?
N2 C9 C10 C11 -3(2) . . . . ?
C9 C10 C11 C12 3(2) . . . . ?
C10 C11 C12 C13 -1(2) . . . . ?
C11 C12 C13 N2 -0.8(18) . . . . ?
C11 C12 C13 S2 -178.5(10) . . . . ?
S2 C14 C15 C16 -179.8(7) . . . . ?
C14 C15 C16 C15 178.0(12) . . . 2_756 ?
F4' B1 F1 F2' -137(2) . . . . ?
F1' B1 F1 F2' 114.1(16) . . . . ?
F3 B1 F1 F2' 49.9(17) . . . . ?
F4 B1 F1 F2' 176(2) . . . . ?
F2 B1 F1 F2' -75.3(16) . . . . ?
F3' B1 F1 F2' -65(9) . . . . ?
F2' B1 F1 F4' 137(2) . . . . ?
F1' B1 F1 F4' -109(2) . . . . ?
F3 B1 F1 F4' -173(3) . . . . ?
F4 B1 F1 F4' -46.8(19) . . . . ?
F2 B1 F1 F4' 61.8(19) . . . . ?
F3' B1 F1 F4' 72(9) . . . . ?
F4' B1 F2 F3' -117(2) . . . . ?
F2' B1 F2 F3' 115(2) . . . . ?
F1' B1 F2 F3' -33(5) . . . . ?
F3 B1 F2 F3' 51.1(19) . . . . ?
F1 B1 F2 F3' 178(2) . . . . ?
F4 B1 F2 F3' -68.7(19) . . . . ?
F2' B1 F2 F4' -128(3) . . . . ?
F1' B1 F2 F4' 83(5) . . . . ?
F3 B1 F2 F4' 168(2) . . . . ?
F1 B1 F2 F4' -66(2) . . . . ?
F4 B1 F2 F4' 47.8(19) . . . . ?
F3' B1 F2 F4' 117(2) . . . . ?
F4' B1 F2 F2' 128(3) . . . . ?
F1' B1 F2 F2' -148(6) . . . . ?
F3 B1 F2 F2' -64.2(18) . . . . ?
F1 B1 F2 F2' 62.3(16) . . . . ?
F4 B1 F2 F2' 176(2) . . . . ?
F3' B1 F2 F2' -115(2) . . . . ?
F4' B1 F3 F2' 168(12) . . . . ?
F1' B1 F3 F2' -127(2) . . . . ?
F1 B1 F3 F2' -48.2(18) . . . . ?
F4 B1 F3 F2' -173(2) . . . . ?
F2 B1 F3 F2' 73.5(19) . . . . ?
F3' B1 F3 F2' 120(2) . . . . ?
F4' B1 F3 F1' -65(12) . . . . ?
F2' B1 F3 F1' 127(2) . . . . ?
F1 B1 F3 F1' 78.7(16) . . . . ?
F4 B1 F3 F1' -46.0(14) . . . . ?
F2 B1 F3 F1' -159.7(15) . . . . ?
F3' B1 F3 F1' -113.0(16) . . . . ?
F4' B1 F3 F3' 48(12) . . . . ?
F2' B1 F3 F3' -120(2) . . . . ?
F1' B1 F3 F3' 113.0(16) . . . . ?
F1 B1 F3 F3' -168.3(18) . . . . ?
F4 B1 F3 F3' 67.0(18) . . . . ?
F2 B1 F3 F3' -46.6(15) . . . . ?
F2' B1 F4 F4' 88(18) . . . . ?
F1' B1 F4 F4' 137(3) . . . . ?
F3 B1 F4 F4' -176(3) . . . . ?
F1 B1 F4 F4' 57(2) . . . . ?
F2 B1 F4 F4' -55(2) . . . . ?
F3' B1 F4 F4' -112(2) . . . . ?
F4' B1 F4 F1' -137(3) . . . . ?
F2' B1 F4 F1' -49(18) . . . . ?
F3 B1 F4 F1' 47.5(14) . . . . ?
F1 B1 F4 F1' -80.4(15) . . . . ?
F2 B1 F4 F1' 168.0(17) . . . . ?
F3' B1 F4 F1' 110.6(18) . . . . ?
F4' B1 F4 F3' 112(2) . . . . ?
F2' B1 F4 F3' -159(18) . . . . ?
F1' B1 F4 F3' -110.6(18) . . . . ?
F3 B1 F4 F3' -63.0(19) . . . . ?
F1 B1 F4 F3' 169.0(18) . . . . ?
F2 B1 F4 F3' 57.4(16) . . . . ?
C2 C1 N1 C5 2.9(18) . . . . ?
C2 C1 N1 Ag1 -177.2(11) . . . . ?
C4 C5 N1 C1 -1.2(15) . . . . ?
S1 C5 N1 C1 179.1(8) . . . . ?
C4 C5 N1 Ag1 179.0(8) . . . . ?
S1 C5 N1 Ag1 -0.8(10) . . . . ?
N2 Ag1 N1 C1 90.7(18) . . . . ?
N2 Ag1 N1 C5 -89.5(18) . . . . ?
C10 C9 N2 C13 1.4(17) . . . . ?
C10 C9 N2 Ag1 -171.2(9) . . . . ?
C12 C13 N2 C9 0.7(16) . . . . ?
S2 C13 N2 C9 178.7(8) . . . . ?
C12 C13 N2 Ag1 173.4(8) . . . . ?
S2 C13 N2 Ag1 -8.7(11) . . . . ?
N1 Ag1 N2 C9 -100.0(18) . . . . ?
N1 Ag1 N2 C13 87.5(18) . . . . ?
C4 C5 S1 C6 -9.9(10) . . . . ?
N1 C5 S1 C6 169.9(7) . . . . ?
C7 C6 S1 C5 -171.1(7) . . . . ?
N2 C13 S2 C14 179.3(8) . . . . ?
C12 C13 S2 C14 -2.9(11) . . . . ?
C15 C14 S2 C13 -176.2(8) . . . . ?
F4' B1 F1' F4 37(2) . . . . ?
F2' B1 F1' F4 175(3) . . . . ?
F3 B1 F1' F4 -131.8(15) . . . . ?
F1 B1 F1' F4 111.1(16) . . . . ?
F2 B1 F1' F4 -39(5) . . . . ?
F3' B1 F1' F4 -69.1(17) . . . . ?
F4' B1 F1' F3 169(2) . . . . ?
F2' B1 F1' F3 -54(2) . . . . ?
F1 B1 F1' F3 -117.2(15) . . . . ?
F4 B1 F1' F3 131.8(15) . . . . ?
F2 B1 F1' F3 92(5) . . . . ?
F3' B1 F1' F3 62.7(16) . . . . ?
F4' F4 F1' B1 -35(2) . . . . ?
F3' F4 F1' B1 48.2(15) . . . . ?
F4' F4 F1' F3 -74(2) . . . . ?
B1 F4 F1' F3 -39.8(12) . . . . ?
F3' F4 F1' F3 8.4(18) . . . . ?
F2' F3 F1' B1 38.7(13) . . . . ?
F3' F3 F1' B1 -49.8(16) . . . . ?
B1 F3 F1' F4 40.7(12) . . . . ?
F2' F3 F1' F4 79.4(17) . . . . ?
F3' F3 F1' F4 -9(2) . . . . ?
F4' B1 F2' F1 51(3) . . . . ?
F1' B1 F2' F1 -79.6(17) . . . . ?
F3 B1 F2' F1 -132.0(17) . . . . ?
F4 B1 F2' F1 -33(18) . . . . ?
F2 B1 F2' F1 110.8(14) . . . . ?
F3' B1 F2' F1 168.3(18) . . . . ?
F4' B1 F2' F3 -177(3) . . . . ?
F1' B1 F2' F3 52.3(18) . . . . ?
F1 B1 F2' F3 132.0(17) . . . . ?
F4 B1 F2' F3 99(18) . . . . ?
F2 B1 F2' F3 -117.3(18) . . . . ?
F3' B1 F2' F3 -59.7(19) . . . . ?
F4' B1 F2' F2 -60(2) . . . . ?
F1' B1 F2' F2 169.6(19) . . . . ?
F3 B1 F2' F2 117.3(18) . . . . ?
F1 B1 F2' F2 -110.8(14) . . . . ?
F4 B1 F2' F2 -144(18) . . . . ?
F3' B1 F2' F2 57.5(16) . . . . ?
F4' F1 F2' B1 -30.4(17) . . . . ?
B1 F1 F2' F3 -41.8(14) . . . . ?
F4' F1 F2' F3 -72(2) . . . . ?
B1 F1 F2' F2 47.1(9) . . . . ?
F4' F1 F2' F2 16.8(19) . . . . ?
F1' F3 F2' B1 -41.7(14) . . . . ?
F3' F3 F2' B1 45.8(17) . . . . ?
B1 F3 F2' F1 42.9(13) . . . . ?
F1' F3 F2' F1 1(2) . . . . ?
F3' F3 F2' F1 89(2) . . . . ?
B1 F3 F2' F2 -44.1(11) . . . . ?
F1' F3 F2' F2 -85.8(15) . . . . ?
F3' F3 F2' F2 1.7(18) . . . . ?
F3' F2 F2' B1 -52.0(19) . . . . ?
F4' F2 F2' B1 37(2) . . . . ?
B1 F2 F2' F1 -55.6(12) . . . . ?
F3' F2 F2' F1 -107.6(19) . . . . ?
F4' F2 F2' F1 -18(2) . . . . ?
B1 F2 F2' F3 50.1(13) . . . . ?
F3' F2 F2' F3 -2(2) . . . . ?
F4' F2 F2' F3 88(2) . . . . ?
F4' B1 F3' F2 58(2) . . . . ?
F2' B1 F3' F2 -71.9(19) . . . . ?
F1' B1 F3' F2 169.7(16) . . . . ?
F3 B1 F3' F2 -130.6(19) . . . . ?
F1 B1 F3' F2 -11(10) . . . . ?
F4 B1 F3' F2 110.6(18) . . . . ?
F4' B1 F3' F3 -171(2) . . . . ?
F2' B1 F3' F3 58.7(15) . . . . ?
F1' B1 F3' F3 -59.8(14) . . . . ?
F1 B1 F3' F3 120(9) . . . . ?
F4 B1 F3' F3 -118.8(19) . . . . ?
F2 B1 F3' F3 130.6(19) . . . . ?
F4' B1 F3' F4 -52.5(16) . . . . ?
F2' B1 F3' F4 177(2) . . . . ?
F1' B1 F3' F4 59.0(15) . . . . ?
F3 B1 F3' F4 118.8(19) . . . . ?
F1 B1 F3' F4 -122(9) . . . . ?
F2 B1 F3' F4 -110.6(18) . . . . ?
F4' F2 F3' B1 -43.4(13) . . . . ?
F2' F2 F3' B1 39.6(13) . . . . ?
B1 F2 F3' F3 -37.8(13) . . . . ?
F4' F2 F3' F3 -81.2(19) . . . . ?
F2' F2 F3' F3 1.8(19) . . . . ?
B1 F2 F3' F4 46.5(10) . . . . ?
F4' F2 F3' F4 3.1(17) . . . . ?
F2' F2 F3' F4 86.1(15) . . . . ?
F2' F3 F3' B1 -42.5(15) . . . . ?
F1' F3 F3' B1 49.9(11) . . . . ?
B1 F3 F3' F2 40.4(16) . . . . ?
F2' F3 F3' F2 -2(2) . . . . ?
F1' F3 F3' F2 90.3(18) . . . . ?
B1 F3 F3' F4 -42.6(13) . . . . ?
F2' F3 F3' F4 -85(2) . . . . ?
F1' F3 F3' F4 7.3(16) . . . . ?
F4' F4 F3' B1 49.2(16) . . . . ?
F1' F4 F3' B1 -52.4(13) . . . . ?
F4' F4 F3' F2 -4(2) . . . . ?
B1 F4 F3' F2 -52.8(13) . . . . ?
F1' F4 F3' F2 -105.2(16) . . . . ?
F4' F4 F3' F3 94(2) . . . . ?
B1 F4 F3' F3 44.8(13) . . . . ?
F1' F4 F3' F3 -7.6(16) . . . . ?
F2' B1 F4' F4 -172(3) . . . . ?
F1' B1 F4' F4 -40(2) . . . . ?
F3 B1 F4' F4 21(13) . . . . ?
F1 B1 F4' F4 -125(2) . . . . ?
F2 B1 F4' F4 120(2) . . . . ?
F3' B1 F4' F4 67(2) . . . . ?
F2' B1 F4' F2 68(2) . . . . ?
F1' B1 F4' F2 -160.4(16) . . . . ?
F3 B1 F4' F2 -99(12) . . . . ?
F1 B1 F4' F2 114.6(16) . . . . ?
F4 B1 F4' F2 -120(2) . . . . ?
F3' B1 F4' F2 -53.6(14) . . . . ?
F2' B1 F4' F1 -47(2) . . . . ?
F1' B1 F4' F1 85.0(16) . . . . ?
F3 B1 F4' F1 146(11) . . . . ?
F4 B1 F4' F1 125(2) . . . . ?
F2 B1 F4' F1 -114.6(16) . . . . ?
F3' B1 F4' F1 -168.2(17) . . . . ?
F1' F4 F4' B1 36(2) . . . . ?
F3' F4 F4' B1 -47.4(16) . . . . ?
B1 F4 F4' F2 51.0(14) . . . . ?
F1' F4 F4' F2 87(2) . . . . ?
F3' F4 F4' F2 4(2) . . . . ?
B1 F4 F4' F1 -45.4(14) . . . . ?
F1' F4 F4' F1 -10(3) . . . . ?
F3' F4 F4' F1 -93(2) . . . . ?
F3' F2 F4' B1 51.0(18) . . . . ?
F2' F2 F4' B1 -33.8(16) . . . . ?
B1 F2 F4' F4 -55.3(16) . . . . ?
F3' F2 F4' F4 -4(2) . . . . ?
F2' F2 F4' F4 -89(2) . . . . ?
B1 F2 F4' F1 50.1(11) . . . . ?
F3' F2 F4' F1 101.1(19) . . . . ?
F2' F2 F4' F1 16.3(18) . . . . ?
F2' F1 F4' B1 32.8(18) . . . . ?
B1 F1 F4' F4 51.6(19) . . . . ?
F2' F1 F4' F4 84(3) . . . . ?
B1 F1 F4' F2 -53.0(15) . . . . ?
F2' F1 F4' F2 -20(2) . . . . ?
